data_2205021
loop_
_publ_author_name
'Zafra Stein'
'Israel Goldberg'

_publ_section_title
;
 Tetra-<i>n</i>-butylammonium hexafluorophosphate at 110K
;
_journal_issue 2
_journal_name_full 'Acta Crystallographica Section E'
_journal_page_first o272
_journal_page_last o274
_journal_paper_doi 10.1107/S1600536805000462
_journal_volume 61
_journal_year 2005
_chemical_formula_iupac 'C16 H36 N +, P1 F6 -'
_chemical_formula_moiety 'C16 H36 N +, F6 P -'
_chemical_formula_sum 'C16 H36 F6 N P'
_chemical_formula_weight 387.43
_chemical_name_systematic
;
Tetra-n-butylammonium hexafluorophosphate
;
_space_group_IT_number 14
_symmetry_cell_setting monoclinic
_symmetry_space_group_name_Hall '-P 2ybc'
_symmetry_space_group_name_H-M 'P 1 21/c 1'
_atom_sites_solution_hydrogens geom
_atom_sites_solution_primary direct
_atom_sites_solution_secondary difmap
_audit_creation_method SHELXL-97
_cell_angle_alpha 90.00
_cell_angle_beta 91.557(2)
_cell_angle_gamma 90.00
_cell_formula_units_Z 4
_cell_length_a 9.5559(2)
_cell_length_b 13.8885(5)
_cell_length_c 15.2346(5)
_cell_measurement_reflns_used 4658
_cell_measurement_temperature 110(2)
_cell_measurement_theta_max 28.17
_cell_measurement_theta_min 1.98
_cell_volume 2021.15(11)
_computing_cell_refinement 'DENZO (Otwinowski & Minor, 1997)'
_computing_data_collection 'COLLECT (Nonius, 1999)'
_computing_data_reduction DENZO
_computing_molecular_graphics
;
  ORTEPIII (Burnett & Johnson, 1996)  and
  MERCURY (Bruno et al., 2002)
;
_computing_publication_material 'SHELXL97 (Sheldrick, 1997)'
_computing_structure_refinement 'SHELXL97 (Sheldrick, 1997)'
_computing_structure_solution 'SIR92 (Altomare et al., 1994)'
_diffrn_ambient_temperature 110(2)
_diffrn_measured_fraction_theta_full 0.972
_diffrn_measured_fraction_theta_max 0.972
_diffrn_measurement_device_type 'Nonius KappaCCD'
_diffrn_measurement_method '\f and \w scans'
_diffrn_radiation_monochromator graphite
_diffrn_radiation_source 'fine-focus sealed tube'
_diffrn_radiation_type MoK\a
_diffrn_radiation_wavelength 0.71073
_diffrn_reflns_av_R_equivalents 0.0430
_diffrn_reflns_av_sigmaI/netI 0.0436
_diffrn_reflns_limit_h_max 12
_diffrn_reflns_limit_h_min -12
_diffrn_reflns_limit_k_max 18
_diffrn_reflns_limit_k_min -17
_diffrn_reflns_limit_l_max 20
_diffrn_reflns_limit_l_min -20
_diffrn_reflns_number 17998
_diffrn_reflns_theta_full 28.17
_diffrn_reflns_theta_max 28.17
_diffrn_reflns_theta_min 1.98
_diffrn_standards_number 0
_exptl_absorpt_coefficient_mu 0.187
_exptl_absorpt_correction_type none
_exptl_crystal_colour colorless
_exptl_crystal_density_diffrn 1.273
_exptl_crystal_density_method 'not measured'
_exptl_crystal_description plates
_exptl_crystal_F_000 832
_exptl_crystal_size_max 0.35
_exptl_crystal_size_mid 0.25
_exptl_crystal_size_min 0.10
_refine_diff_density_max 0.475
_refine_diff_density_min -0.415
_refine_ls_extinction_method none
_refine_ls_goodness_of_fit_ref 1.023
_refine_ls_hydrogen_treatment constr
_refine_ls_matrix_type full
_refine_ls_number_parameters 221
_refine_ls_number_reflns 4839
_refine_ls_number_restraints 0
_refine_ls_restrained_S_all 1.023
_refine_ls_R_factor_all 0.0740
_refine_ls_R_factor_gt 0.0483
_refine_ls_shift/su_max 0.001
_refine_ls_shift/su_mean 0.000
_refine_ls_structure_factor_coef Fsqd
_refine_ls_weighting_details 'calc w=1/[\s^2^(Fo^2^)+(0.0662P)^2^+0.7302P] where P=(Fo^2^+2Fc^2^)/3'
_refine_ls_weighting_scheme calc
_refine_ls_wR_factor_gt 0.1169
_refine_ls_wR_factor_ref 0.1301
_reflns_number_gt 3557
_reflns_number_total 4839
_reflns_threshold_expression I>2\s(I)
_cod_data_source_file cf6396.cif
_cod_data_source_block I
_cod_original_sg_symbol_H-M 'P 21/c'
_cod_database_code 2205021
_cod_database_fobs_code 2205021

loop_
_symmetry_equiv_pos_as_xyz
'x, y, z'
'-x, y+1/2, -z+1/2'
'-x, -y, -z'
'x, -y-1/2, z-1/2'

loop_
_atom_site_label
_atom_site_fract_x
_atom_site_fract_y
_atom_site_fract_z
_atom_site_U_iso_or_equiv
_atom_site_adp_type
_atom_site_calc_flag
_atom_site_refinement_flags
_atom_site_occupancy
_atom_site_type_symbol
P 0.25562(4) 0.37706(3) 0.68699(3) 0.02163(13) Uani d . 1 P
F1 0.15820(10) 0.45872(8) 0.72694(7) 0.0320(3) Uani d . 1 F
F2 0.35254(11) 0.29484(9) 0.64747(9) 0.0418(3) Uani d . 1 F
F3 0.38751(11) 0.42227(10) 0.73754(9) 0.0465(4) Uani d . 1 F
F4 0.12340(12) 0.33452(11) 0.63415(10) 0.0554(4) Uani d . 1 F
F5 0.22462(16) 0.31054(10) 0.76823(9) 0.0560(4) Uani d . 1 F
F6 0.28664(16) 0.44466(11) 0.60473(9) 0.0582(4) Uani d . 1 F
N 0.23196(13) 0.02821(10) 0.81107(9) 0.0180(3) Uani d . 1 N
C1 0.10672(16) 0.09413(13) 0.82381(11) 0.0193(3) Uani d . 1 C
H1A 0.0358 0.0807 0.7768 0.023 Uiso calc R 1 H
H1B 0.1375 0.1617 0.8169 0.023 Uiso calc R 1 H
C2 0.03783(16) 0.08385(13) 0.91243(11) 0.0208(4) Uani d . 1 C
H2A 0.1096 0.0908 0.9601 0.025 Uiso calc R 1 H
H2B -0.0042 0.0189 0.9170 0.025 Uiso calc R 1 H
C3 -0.07588(17) 0.16032(13) 0.92315(12) 0.0250(4) Uani d . 1 C
H3A -0.1390 0.1591 0.8705 0.030 Uiso calc R 1 H
H3B -0.1322 0.1432 0.9745 0.030 Uiso calc R 1 H
C4 -0.0206(2) 0.26185(15) 0.93557(14) 0.0346(5) Uani d . 1 C
H4A 0.0467 0.2632 0.9852 0.052 Uiso calc R 1 H
H4B -0.0985 0.3054 0.9473 0.052 Uiso calc R 1 H
H4C 0.0257 0.2826 0.8822 0.052 Uiso calc R 1 H
C5 0.34570(16) 0.04607(13) 0.88169(11) 0.0204(3) Uani d . 1 C
H5A 0.3132 0.0202 0.9381 0.024 Uiso calc R 1 H
H5B 0.4305 0.0096 0.8661 0.024 Uiso calc R 1 H
C6 0.38576(16) 0.15124(13) 0.89478(11) 0.0222(4) Uani d . 1 C
H6A 0.3088 0.1858 0.9235 0.027 Uiso calc R 1 H
H6B 0.4007 0.1817 0.8370 0.027 Uiso calc R 1 H
C7 0.51972(17) 0.15889(14) 0.95179(11) 0.0237(4) Uani d . 1 C
H7A 0.5032 0.1305 1.0102 0.028 Uiso calc R 1 H
H7B 0.5952 0.1217 0.9242 0.028 Uiso calc R 1 H
C8 0.56606(18) 0.26315(15) 0.96303(13) 0.0303(4) Uani d . 1 C
H8A 0.5809 0.2918 0.9052 0.045 Uiso calc R 1 H
H8B 0.6536 0.2654 0.9980 0.045 Uiso calc R 1 H
H8C 0.4935 0.2994 0.9931 0.045 Uiso calc R 1 H
C9 0.18252(16) -0.07519(12) 0.81639(11) 0.0197(3) Uani d . 1 C
H9A 0.1045 -0.0840 0.7731 0.024 Uiso calc R 1 H
H9B 0.1444 -0.0857 0.8754 0.024 Uiso calc R 1 H
C10 0.29141(17) -0.15264(13) 0.80034(12) 0.0229(4) Uani d . 1 C
H10A 0.3707 -0.1455 0.8430 0.028 Uiso calc R 1 H
H10B 0.3279 -0.1456 0.7405 0.028 Uiso calc R 1 H
C11 0.22507(17) -0.25190(13) 0.81027(12) 0.0241(4) Uani d . 1 C
H11A 0.1884 -0.2581 0.8702 0.029 Uiso calc R 1 H
H11B 0.1451 -0.2580 0.7679 0.029 Uiso calc R 1 H
C12 0.32892(19) -0.33310(14) 0.79462(12) 0.0288(4) Uani d . 1 C
H12A 0.3638 -0.3283 0.7349 0.043 Uiso calc R 1 H
H12B 0.2822 -0.3953 0.8019 0.043 Uiso calc R 1 H
H12C 0.4076 -0.3279 0.8370 0.043 Uiso calc R 1 H
C13 0.29434(16) 0.04962(13) 0.72206(11) 0.0206(4) Uani d . 1 C
H13A 0.3855 0.0160 0.7193 0.025 Uiso calc R 1 H
H13B 0.3135 0.1196 0.7190 0.025 Uiso calc R 1 H
C14 0.20668(18) 0.02161(14) 0.64103(11) 0.0249(4) Uani d . 1 C
H14A 0.1914 -0.0489 0.6401 0.030 Uiso calc R 1 H
H14B 0.1143 0.0537 0.6422 0.030 Uiso calc R 1 H
C15 0.2841(2) 0.05246(16) 0.55939(12) 0.0331(4) Uani d . 1 C
H15A 0.2922 0.1235 0.5591 0.040 Uiso calc R 1 H
H15B 0.3799 0.0255 0.5624 0.040 Uiso calc R 1 H
C16 0.2120(2) 0.02004(16) 0.47401(13) 0.0391(5) Uani d . 1 C
H16A 0.2118 -0.0505 0.4712 0.059 Uiso calc R 1 H
H16B 0.2624 0.0460 0.4241 0.059 Uiso calc R 1 H
H16C 0.1153 0.0437 0.4719 0.059 Uiso calc R 1 H

loop_
_atom_site_aniso_label
_atom_site_aniso_U_11
_atom_site_aniso_U_22
_atom_site_aniso_U_33
_atom_site_aniso_U_12
_atom_site_aniso_U_13
_atom_site_aniso_U_23
P 0.0167(2) 0.0211(3) 0.0272(2) 0.00022(17) 0.00293(16) 0.00046(18)
F1 0.0221(5) 0.0326(7) 0.0412(6) 0.0076(4) 0.0007(4) -0.0075(5)
F2 0.0314(6) 0.0336(7) 0.0608(8) 0.0075(5) 0.0117(5) -0.0121(6)
F3 0.0188(5) 0.0521(9) 0.0683(9) 0.0006(5) -0.0056(5) -0.0224(7)
F4 0.0280(6) 0.0655(10) 0.0722(10) -0.0011(6) -0.0081(6) -0.0370(8)
F5 0.0724(9) 0.0420(8) 0.0548(8) 0.0077(7) 0.0255(7) 0.0247(7)
F6 0.0795(10) 0.0536(9) 0.0429(8) 0.0100(8) 0.0236(7) 0.0183(7)
N 0.0140(6) 0.0192(8) 0.0208(7) -0.0012(5) 0.0021(5) -0.0002(6)
C1 0.0168(7) 0.0207(9) 0.0204(8) 0.0014(6) 0.0012(6) 0.0013(7)
C2 0.0203(8) 0.0211(9) 0.0210(8) 0.0010(6) 0.0025(6) 0.0007(7)
C3 0.0188(8) 0.0301(10) 0.0263(9) 0.0044(7) 0.0050(6) 0.0029(8)
C4 0.0357(10) 0.0271(11) 0.0417(11) 0.0056(8) 0.0116(8) -0.0004(9)
C5 0.0153(7) 0.0239(9) 0.0218(8) 0.0002(6) -0.0017(6) 0.0002(7)
C6 0.0168(7) 0.0234(9) 0.0262(9) -0.0005(6) -0.0010(6) -0.0016(7)
C7 0.0175(7) 0.0282(10) 0.0254(9) -0.0023(7) -0.0005(6) -0.0028(7)
C8 0.0237(8) 0.0333(11) 0.0340(10) -0.0049(8) 0.0003(7) -0.0086(8)
C9 0.0176(7) 0.0183(9) 0.0234(8) -0.0021(6) 0.0026(6) 0.0016(7)
C10 0.0197(8) 0.0221(9) 0.0270(9) 0.0007(7) 0.0028(6) 0.0000(7)
C11 0.0247(8) 0.0214(10) 0.0263(9) -0.0017(7) 0.0017(7) -0.0022(7)
C12 0.0337(9) 0.0226(10) 0.0301(10) 0.0020(8) 0.0024(7) -0.0026(8)
C13 0.0187(7) 0.0223(9) 0.0209(8) -0.0018(6) 0.0044(6) 0.0011(7)
C14 0.0256(8) 0.0276(10) 0.0214(8) -0.0043(7) 0.0016(7) 0.0003(7)
C15 0.0378(10) 0.0385(12) 0.0231(9) -0.0066(9) 0.0061(8) 0.0014(8)
C16 0.0598(13) 0.0340(12) 0.0236(10) -0.0023(10) 0.0046(9) 0.0004(9)

loop_
_atom_type_symbol
_atom_type_description
_atom_type_scat_dispersion_real
_atom_type_scat_dispersion_imag
_atom_type_scat_source
C C 0.0033 0.0016 'International Tables Vol C Tables 4.2.6.8 and 6.1.1.4'
H H 0.0000 0.0000 'International Tables Vol C Tables 4.2.6.8 and 6.1.1.4'
N N 0.0061 0.0033 'International Tables Vol C Tables 4.2.6.8 and 6.1.1.4'
P P 0.1023 0.0942 'International Tables Vol C Tables 4.2.6.8 and 6.1.1.4'
F F 0.0171 0.0103 'International Tables Vol C Tables 4.2.6.8 and 6.1.1.4'

loop_
_geom_angle_atom_site_label_1
_geom_angle_atom_site_label_2
_geom_angle_atom_site_label_3
_geom_angle
F5 P F3 90.84(9)
F5 P F4 90.91(9)
F3 P F4 178.17(9)
F5 P F2 90.01(7)
F3 P F2 90.27(7)
F4 P F2 90.25(7)
F5 P F1 89.60(7)
F3 P F1 89.87(6)
F4 P F1 89.62(6)
F2 P F1 179.59(7)
F5 P F6 179.83(9)
F3 P F6 89.22(8)
F4 P F6 89.03(9)
F2 P F6 90.15(7)
F1 P F6 90.24(7)
C9 N C1 108.40(12)
C9 N C13 111.25(13)
C1 N C13 108.87(12)
C9 N C5 109.45(12)
C1 N C5 111.03(12)
C13 N C5 107.85(11)
N C1 C2 114.59(13)
N C1 H1A 108.6
C2 C1 H1A 108.6
N C1 H1B 108.6
C2 C1 H1B 108.6
H1A C1 H1B 107.6
C1 C2 C3 110.74(14)
C1 C2 H2A 109.5
C3 C2 H2A 109.5
C1 C2 H2B 109.5
C3 C2 H2B 109.5
H2A C2 H2B 108.1
C4 C3 C2 114.37(14)
C4 C3 H3A 108.7
C2 C3 H3A 108.7
C4 C3 H3B 108.7
C2 C3 H3B 108.7
H3A C3 H3B 107.6
C3 C4 H4A 109.5
C3 C4 H4B 109.5
H4A C4 H4B 109.5
C3 C4 H4C 109.5
H4A C4 H4C 109.5
H4B C4 H4C 109.5
C6 C5 N 114.80(13)
C6 C5 H5A 108.6
N C5 H5A 108.6
C6 C5 H5B 108.6
N C5 H5B 108.6
H5A C5 H5B 107.5
C5 C6 C7 110.14(14)
C5 C6 H6A 109.6
C7 C6 H6A 109.6
C5 C6 H6B 109.6
C7 C6 H6B 109.6
H6A C6 H6B 108.1
C8 C7 C6 111.47(15)
C8 C7 H7A 109.3
C6 C7 H7A 109.3
C8 C7 H7B 109.3
C6 C7 H7B 109.3
H7A C7 H7B 108.0
C7 C8 H8A 109.5
C7 C8 H8B 109.5
H8A C8 H8B 109.5
C7 C8 H8C 109.5
H8A C8 H8C 109.5
H8B C8 H8C 109.5
N C9 C10 116.50(13)
N C9 H9A 108.2
C10 C9 H9A 108.2
N C9 H9B 108.2
C10 C9 H9B 108.2
H9A C9 H9B 107.3
C9 C10 C11 109.57(13)
C9 C10 H10A 109.8
C11 C10 H10A 109.8
C9 C10 H10B 109.8
C11 C10 H10B 109.8
H10A C10 H10B 108.2
C12 C11 C10 112.25(14)
C12 C11 H11A 109.2
C10 C11 H11A 109.2
C12 C11 H11B 109.2
C10 C11 H11B 109.2
H11A C11 H11B 107.9
C11 C12 H12A 109.5
C11 C12 H12B 109.5
H12A C12 H12B 109.5
C11 C12 H12C 109.5
H12A C12 H12C 109.5
H12B C12 H12C 109.5
N C13 C14 116.81(13)
N C13 H13A 108.1
C14 C13 H13A 108.1
N C13 H13B 108.1
C14 C13 H13B 108.1
H13A C13 H13B 107.3
C15 C14 C13 108.72(14)
C15 C14 H14A 109.9
C13 C14 H14A 109.9
C15 C14 H14B 109.9
C13 C14 H14B 109.9
H14A C14 H14B 108.3
C16 C15 C14 113.28(16)
C16 C15 H15A 108.9
C14 C15 H15A 108.9
C16 C15 H15B 108.9
C14 C15 H15B 108.9
H15A C15 H15B 107.7
C15 C16 H16A 109.5
C15 C16 H16B 109.5
H16A C16 H16B 109.5
C15 C16 H16C 109.5
H16A C16 H16C 109.5
H16B C16 H16C 109.5

loop_
_geom_bond_atom_site_label_1
_geom_bond_atom_site_label_2
_geom_bond_distance
_geom_bond_publ_flag
P F5 1.5791(13) yes
P F3 1.5884(12) yes
P F4 1.5933(12) yes
P F2 1.5985(11) yes
P F1 1.5981(11) yes
P F6 1.6000(13) yes
N C9 1.515(2) yes
N C1 1.524(2) yes
N C13 1.525(2) yes
N C5 1.529(2) yes
C1 C2 1.525(2) ?
C1 H1A 0.990 ?
C1 H1B 0.990 ?
C2 C3 1.531(2) ?
C2 H2A 0.990 ?
C2 H2B 0.990 ?
C3 C4 1.516(3) ?
C3 H3A 0.990 ?
C3 H3B 0.990 ?
C4 H4A 0.980 ?
C4 H4B 0.980 ?
C4 H4C 0.980 ?
C5 C6 1.522(2) ?
C5 H5A 0.990 ?
C5 H5B 0.990 ?
C6 C7 1.531(2) ?
C6 H6A 0.990 ?
C6 H6B 0.990 ?
C7 C8 1.523(3) ?
C7 H7A 0.990 ?
C7 H7B 0.990 ?
C8 H8A 0.980 ?
C8 H8B 0.980 ?
C8 H8C 0.980 ?
C9 C10 1.521(2) ?
C9 H9A 0.990 ?
C9 H9B 0.990 ?
C10 C11 1.527(2) ?
C10 H10A 0.990 ?
C10 H10B 0.990 ?
C11 C12 1.525(2) ?
C11 H11A 0.990 ?
C11 H11B 0.990 ?
C12 H12A 0.980 ?
C12 H12B 0.980 ?
C12 H12C 0.980 ?
C13 C14 1.523(2) ?
C13 H13A 0.990 ?
C13 H13B 0.990 ?
C14 C15 1.526(2) ?
C14 H14A 0.990 ?
C14 H14B 0.990 ?
C15 C16 1.523(3) ?
C15 H15A 0.990 ?
C15 H15B 0.990 ?
C16 H16A 0.980 ?
C16 H16B 0.980 ?
C16 H16C 0.980 ?

loop_
_geom_torsion_atom_site_label_1
_geom_torsion_atom_site_label_2
_geom_torsion_atom_site_label_3
_geom_torsion_atom_site_label_4
_geom_torsion
_geom_torsion_publ_flag
C9 N C1 C2 61.60(17) ?
C13 N C1 C2 -177.24(14) ?
C5 N C1 C2 -58.66(18) ?
N C1 C2 C3 173.68(13) yes
C1 C2 C3 C4 -70.8(2) yes
C9 N C5 C6 -169.30(13) ?
C1 N C5 C6 -49.67(17) ?
C13 N C5 C6 69.53(17) ?
N C5 C6 C7 -168.00(13) yes
C5 C6 C7 C8 177.64(14) yes
C1 N C9 C10 176.84(14) ?
C13 N C9 C10 57.16(18) ?
C5 N C9 C10 -61.92(18) ?
N C9 C10 C11 178.68(13) yes
C9 C10 C11 C12 179.79(15) yes
C9 N C13 C14 50.62(19) ?
C1 N C13 C14 -68.78(18) ?
C5 N C13 C14 170.66(15) ?
N C13 C14 C15 177.72(15) yes
C13 C14 C15 C16 174.88(17) yes

loop_
_cod_related_entry_id
_cod_related_entry_database
_cod_related_entry_code
1 ChemSpider 144722
